data_4327104
loop_
_publ_author_name
'Xiang-Qian Fang'
'Zhao-Peng Deng'
'Li-Hua Huo'
'Wang Wan'
'Zhi-Biao Zhu'
'Hui Zhao'
'Shan Gao'

_publ_section_title
;
 New Family of Silver(I) Complexes Based on Hydroxyl and Carboxyl Groups
 Decorated Arenesulfonic Acid: Syntheses, Structures, and Luminescent
 Properties
;
_journal_name_full 'Inorganic Chemistry'
_journal_page_first 12562
_journal_page_last 12574
_journal_paper_doi 10.1021/ic201589p
_journal_volume 50
_journal_year 2011
_chemical_formula_moiety 'C14 H11 Ag3 Br2 N O13 S2, H4 N'
_chemical_formula_sum 'C14 H15 Ag3 Br2 N2 O13 S2'
_chemical_formula_weight 966.83
_chemical_name_systematic
; 
 ? 
;
_space_group_IT_number 2
_symmetry_cell_setting triclinic
_symmetry_space_group_name_Hall '-P 1'
_symmetry_space_group_name_H-M 'P -1'
_atom_sites_solution_hydrogens geom
_atom_sites_solution_primary direct
_atom_sites_solution_secondary difmap
_audit_creation_method SHELXL-97
_cell_angle_alpha 87.90(3)
_cell_angle_beta 88.38(3)
_cell_angle_gamma 81.24(3)
_cell_formula_units_Z 2
_cell_length_a 9.4697(19)
_cell_length_b 10.256(2)
_cell_length_c 12.099(2)
_cell_measurement_reflns_used 8979
_cell_measurement_temperature 295(2)
_cell_measurement_theta_max 25.00
_cell_measurement_theta_min 3.17
_cell_volume 1160.3(4)
_computing_cell_refinement RAPID-AUTO
_computing_data_collection 'RAPID-AUTO (Rigaku Corporation, 1998)'
_computing_data_reduction 'CrystalStructure (Rigaku/MSC and Rigaku Corporation, 2002)'
_computing_molecular_graphics SHELXL-97
_computing_publication_material SHELXL-97
_computing_structure_refinement 'SHELXL-97 (Sheldrick, 1997)'
_computing_structure_solution 'SHELXS-97 (Sheldrick, 1997)'
_diffrn_ambient_temperature 295(2)
_diffrn_detector_area_resol_mean 10.000
_diffrn_measured_fraction_theta_full 0.997
_diffrn_measured_fraction_theta_max 0.997
_diffrn_measurement_device_type 'Rigaku RAXIS-RAPID'
_diffrn_measurement_method \w
_diffrn_radiation_monochromator graphite
_diffrn_radiation_source 'fine-focus sealed tube'
_diffrn_radiation_type MoK\a
_diffrn_radiation_wavelength 0.71073
_diffrn_reflns_av_R_equivalents 0.0366
_diffrn_reflns_av_sigmaI/netI 0.0448
_diffrn_reflns_limit_h_max 11
_diffrn_reflns_limit_h_min -11
_diffrn_reflns_limit_k_max 12
_diffrn_reflns_limit_k_min -10
_diffrn_reflns_limit_l_max 14
_diffrn_reflns_limit_l_min -14
_diffrn_reflns_number 9165
_diffrn_reflns_theta_full 25.00
_diffrn_reflns_theta_max 25.00
_diffrn_reflns_theta_min 3.15
_diffrn_standards_decay_% 0
_diffrn_standards_interval_count 0
_diffrn_standards_interval_time 0
_diffrn_standards_number 0
_exptl_absorpt_coefficient_mu 6.201
_exptl_absorpt_correction_T_max 0.4995
_exptl_absorpt_correction_T_min 0.3062
_exptl_absorpt_correction_type multi-scan
_exptl_absorpt_process_details 'ABSCOR (Higashi, 1995)'
_exptl_crystal_colour 'pale yellow'
_exptl_crystal_density_diffrn 2.767
_exptl_crystal_description prism
_exptl_crystal_F_000 920
_exptl_crystal_size_max 0.25
_exptl_crystal_size_mid 0.17
_exptl_crystal_size_min 0.13
_refine_diff_density_max 1.919
_refine_diff_density_min -1.128
_refine_diff_density_rms 0.198
_refine_ls_extinction_method none
_refine_ls_goodness_of_fit_ref 1.090
_refine_ls_hydrogen_treatment mixed
_refine_ls_matrix_type full
_refine_ls_number_parameters 343
_refine_ls_number_reflns 4076
_refine_ls_number_restraints 13
_refine_ls_restrained_S_all 1.089
_refine_ls_R_factor_all 0.0402
_refine_ls_R_factor_gt 0.0361
_refine_ls_shift/su_max 0.000
_refine_ls_shift/su_mean 0.000
_refine_ls_structure_factor_coef Fsqd
_refine_ls_weighting_details 'calc w=1/[\s^2^(Fo^2^)+(0.0714P)^2^+0.3146P] where P=(Fo^2^+2Fc^2^)/3'
_refine_ls_weighting_scheme calc
_refine_ls_wR_factor_gt 0.0999
_refine_ls_wR_factor_ref 0.1081
_reflns_number_gt 3677
_reflns_number_total 4076
_reflns_threshold_expression >2sigma(I)
_cod_data_source_file ic201589p_si_002_2.cif
_cod_data_source_block complex2
_cod_database_code 4327104

loop_
_symmetry_equiv_pos_as_xyz
'x, y, z'
'-x, -y, -z'

loop_
_atom_site_label
_atom_site_type_symbol
_atom_site_fract_x
_atom_site_fract_y
_atom_site_fract_z
_atom_site_U_iso_or_equiv
_atom_site_adp_type
_atom_site_occupancy
_atom_site_symmetry_multiplicity
_atom_site_calc_flag
_atom_site_refinement_flags
Ag1 Ag 0.75197(4) 0.69789(4) 0.22087(3) 0.03386(14) Uani 1 1 d .
Ag2 Ag 0.44591(5) 0.76372(5) 0.25991(3) 0.04414(16) Uani 1 1 d .
Ag3 Ag -0.04709(6) 0.28919(5) 0.35447(4) 0.05764(18) Uani 1 1 d .
Br1 Br 0.68910(5) 0.43442(5) 0.15404(4) 0.03551(16) Uani 1 1 d .
Br2 Br 0.27860(5) 1.07657(5) 0.39785(4) 0.03151(15) Uani 1 1 d .
S1 S 0.09848(13) 0.50434(11) 0.19323(10) 0.0277(3) Uani 1 1 d .
S2 S 0.84815(12) 1.00403(11) 0.26138(9) 0.0227(3) Uani 1 1 d .
O1 O 0.1290(4) 0.5436(4) 0.0802(3) 0.0476(10) Uani 1 1 d .
N2 N 0.9866(5) 0.7869(4) -0.0136(3) 0.0353(10) Uani 1 1 d D
O2 O 0.0414(4) 0.3803(3) 0.1981(3) 0.0355(8) Uani 1 1 d .
O1W O 0.1911(5) 0.8373(5) 0.2062(4) 0.0616(12) Uani 1 1 d D
H1W1 H 0.142(7) 0.914(3) 0.208(7) 0.092 Uiso 1 1 d D
H1W2 H 0.153(8) 0.784(5) 0.249(6) 0.092 Uiso 1 1 d D
O3 O 0.0108(4) 0.6071(3) 0.2536(3) 0.0433(10) Uani 1 1 d .
N1 N -0.1080(6) 0.2429(6) 0.5229(4) 0.0527(13) Uani 1 1 d .
H1N1 H -0.1531 0.1727 0.5244 0.079 Uiso 1 1 calc R
H1N2 H -0.1659 0.3114 0.5501 0.079 Uiso 1 1 calc R
H1N3 H -0.0302 0.2253 0.5637 0.079 Uiso 1 1 calc R
O4 O 0.1509(4) 0.4348(3) 0.4323(3) 0.0328(8) Uani 1 1 d .
H4O H 0.1701 0.4096 0.4960 0.049 Uiso 1 1 calc R
O5 O 0.3049(4) 0.3504(4) 0.5945(3) 0.0351(8) Uani 1 1 d .
O6 O 0.5395(4) 0.2872(4) 0.5680(3) 0.0373(9) Uani 1 1 d .
O7 O 0.8517(4) 0.9797(4) 0.3797(3) 0.0364(8) Uani 1 1 d .
O8 O 0.8898(4) 0.8847(3) 0.1985(3) 0.0356(8) Uani 1 1 d .
O9 O 0.9302(4) 1.1070(3) 0.2236(3) 0.0317(8) Uani 1 1 d .
O10 O 0.7341(3) 1.1015(3) 0.0434(2) 0.0282(7) Uani 1 1 d .
H10O H 0.7006 1.1330 -0.0152 0.042 Uiso 1 1 calc R
O11 O 0.3107(4) 1.2277(4) -0.0384(3) 0.0351(8) Uani 1 1 d .
O12 O 0.5423(4) 1.2020(4) -0.0855(3) 0.0419(9) Uani 1 1 d .
C1 C 0.2645(5) 0.4709(4) 0.2589(4) 0.0222(9) Uani 1 1 d .
C2 C 0.2733(5) 0.4310(4) 0.3711(4) 0.0222(9) Uani 1 1 d .
C3 C 0.4081(5) 0.3884(4) 0.4167(4) 0.0234(9) Uani 1 1 d .
C4 C 0.5308(5) 0.3877(4) 0.3505(4) 0.0249(10) Uani 1 1 d .
H4 H 0.6200 0.3573 0.3798 0.030 Uiso 1 1 calc R
C5 C 0.5205(5) 0.4317(4) 0.2425(4) 0.0253(10) Uani 1 1 d .
C6 C 0.3901(5) 0.4726(4) 0.1945(4) 0.0243(10) Uani 1 1 d .
H6 H 0.3854 0.5008 0.1206 0.029 Uiso 1 1 calc R
C7 C 0.4191(6) 0.3377(4) 0.5357(4) 0.0270(10) Uani 1 1 d .
C8 C 0.6665(5) 1.0569(4) 0.2275(4) 0.0223(9) Uani 1 1 d .
C9 C 0.5617(5) 1.0498(4) 0.3098(4) 0.0228(9) Uani 1 1 d .
H9 H 0.5868 1.0197 0.3811 0.027 Uiso 1 1 calc R
C10 C 0.4196(5) 1.0882(4) 0.2837(4) 0.0244(10) Uani 1 1 d .
C11 C 0.3806(5) 1.1336(4) 0.1808(4) 0.0245(10) Uani 1 1 d .
H11 H 0.2844 1.1601 0.1662 0.029 Uiso 1 1 calc R
C12 C 0.4842(5) 1.1414(4) 0.0955(4) 0.0237(9) Uani 1 1 d .
C13 C 0.6288(5) 1.1003(4) 0.1196(4) 0.0218(9) Uani 1 1 d .
C14 C 0.4394(5) 1.1943(4) -0.0164(4) 0.0230(9) Uani 1 1 d .
H2N1 H 0.956(4) 0.846(3) 0.038(2) 0.035 Uiso 1 1 d D
H2N2 H 0.911(2) 0.770(3) -0.049(3) 0.035 Uiso 1 1 d D
H2N3 H 1.031(4) 0.714(2) 0.018(2) 0.035 Uiso 1 1 d D
H2N4 H 1.044(3) 0.823(3) -0.061(2) 0.035 Uiso 1 1 d D

loop_
_atom_site_aniso_label
_atom_site_aniso_U_11
_atom_site_aniso_U_22
_atom_site_aniso_U_33
_atom_site_aniso_U_23
_atom_site_aniso_U_13
_atom_site_aniso_U_12
Ag1 0.0318(3) 0.0446(2) 0.0255(2) 0.01209(17) -0.00191(16) -0.00971(17)
Ag2 0.0373(3) 0.0715(3) 0.0199(2) 0.0156(2) -0.00198(17) 0.0000(2)
Ag3 0.0666(4) 0.0748(4) 0.0379(3) -0.0029(2) 0.0141(2) -0.0338(3)
Br1 0.0281(3) 0.0396(3) 0.0391(3) -0.0001(2) 0.0134(2) -0.0089(2)
Br2 0.0276(3) 0.0411(3) 0.0246(3) 0.0065(2) 0.0088(2) -0.0046(2)
S1 0.0232(6) 0.0307(6) 0.0285(6) 0.0088(5) -0.0061(5) -0.0031(5)
S2 0.0213(6) 0.0268(5) 0.0188(5) 0.0070(4) 0.0000(4) -0.0016(4)
O1 0.041(2) 0.068(3) 0.033(2) 0.0266(19) -0.0116(18) -0.011(2)
N2 0.032(2) 0.051(3) 0.024(2) 0.0056(19) 0.0039(18) -0.0116(19)
O2 0.037(2) 0.0370(18) 0.0348(19) 0.0028(16) -0.0030(16) -0.0133(15)
O1W 0.036(3) 0.079(3) 0.067(3) 0.008(3) 0.002(2) -0.003(2)
O3 0.033(2) 0.0362(19) 0.056(2) -0.0037(19) -0.0082(18) 0.0103(16)
N1 0.057(4) 0.059(3) 0.042(3) 0.004(3) 0.006(2) -0.007(3)
O4 0.0249(19) 0.0445(19) 0.0275(17) 0.0069(15) 0.0065(14) -0.0035(15)
O5 0.034(2) 0.052(2) 0.0202(16) 0.0069(16) 0.0023(15) -0.0090(16)
O6 0.035(2) 0.052(2) 0.0226(17) 0.0117(16) -0.0052(15) 0.0001(16)
O7 0.030(2) 0.055(2) 0.0221(17) 0.0115(17) -0.0018(15) -0.0048(16)
O8 0.031(2) 0.0310(17) 0.043(2) -0.0046(16) 0.0034(16) -0.0003(15)
O9 0.033(2) 0.0391(18) 0.0251(16) 0.0046(15) -0.0021(14) -0.0134(15)
O10 0.0243(18) 0.0431(18) 0.0160(15) 0.0100(14) 0.0005(13) -0.0041(14)
O11 0.029(2) 0.052(2) 0.0244(17) 0.0122(16) -0.0048(15) -0.0083(16)
O12 0.027(2) 0.075(3) 0.0215(17) 0.0203(18) -0.0012(15) -0.0045(18)
C1 0.021(2) 0.022(2) 0.022(2) 0.0069(18) -0.0025(18) -0.0013(17)
C2 0.021(2) 0.023(2) 0.023(2) 0.0017(18) 0.0020(18) -0.0045(17)
C3 0.025(2) 0.024(2) 0.022(2) 0.0053(18) 0.0011(18) -0.0065(17)
C4 0.023(2) 0.022(2) 0.029(2) 0.0075(19) -0.0038(19) -0.0040(17)
C5 0.021(2) 0.028(2) 0.026(2) -0.001(2) 0.0063(19) -0.0040(18)
C6 0.025(3) 0.027(2) 0.021(2) 0.0062(19) 0.0007(19) -0.0071(18)
C7 0.034(3) 0.027(2) 0.020(2) 0.0037(19) -0.004(2) -0.0060(19)
C8 0.020(2) 0.024(2) 0.022(2) 0.0019(18) 0.0014(18) -0.0018(17)
C9 0.025(3) 0.027(2) 0.015(2) 0.0037(18) 0.0007(18) -0.0032(18)
C10 0.026(3) 0.026(2) 0.020(2) 0.0010(19) 0.0100(19) -0.0010(18)
C11 0.022(2) 0.029(2) 0.022(2) 0.0050(19) -0.0008(18) -0.0016(18)
C12 0.026(3) 0.027(2) 0.018(2) 0.0063(19) -0.0016(18) -0.0048(18)
C13 0.023(2) 0.023(2) 0.019(2) 0.0025(18) 0.0042(17) -0.0026(17)
C14 0.024(3) 0.027(2) 0.018(2) 0.0050(18) -0.0058(19) -0.0064(18)

loop_
_atom_type_symbol
_atom_type_description
_atom_type_scat_dispersion_real
_atom_type_scat_dispersion_imag
_atom_type_scat_source
C C 0.0033 0.0016 'International Tables Vol C Tables 4.2.6.8 and 6.1.1.4'
H H 0.0000 0.0000 'International Tables Vol C Tables 4.2.6.8 and 6.1.1.4'
O O 0.0106 0.0060 'International Tables Vol C Tables 4.2.6.8 and 6.1.1.4'
N N 0.0061 0.0033 'International Tables Vol C Tables 4.2.6.8 and 6.1.1.4'
S S 0.1246 0.1234 'International Tables Vol C Tables 4.2.6.8 and 6.1.1.4'
Br Br -0.2901 2.4595 'International Tables Vol C Tables 4.2.6.8 and 6.1.1.4'
Ag Ag -0.8971 1.1015 'International Tables Vol C Tables 4.2.6.8 and 6.1.1.4'

loop_
_geom_angle_atom_site_label_1
_geom_angle_atom_site_label_2
_geom_angle_atom_site_label_3
_geom_angle
_geom_angle_site_symmetry_1
_geom_angle_site_symmetry_3
O5 Ag1 O11 152.42(13) 2_666 2_675
O5 Ag1 O8 112.99(13) 2_666 .
O11 Ag1 O8 79.98(13) 2_675 .
O5 Ag1 O3 90.15(13) 2_666 1_655
O11 Ag1 O3 117.32(13) 2_675 1_655
O8 Ag1 O3 72.61(12) . 1_655
O5 Ag1 Ag2 70.17(9) 2_666 .
O11 Ag1 Ag2 82.26(9) 2_675 .
O8 Ag1 Ag2 116.94(8) . .
O3 Ag1 Ag2 160.13(10) 1_655 .
O5 Ag1 Br1 90.92(10) 2_666 .
O11 Ag1 Br1 85.98(10) 2_675 .
O8 Ag1 Br1 150.99(8) . .
O3 Ag1 Br1 91.99(9) 1_655 .
Ag2 Ag1 Br1 85.76(3) . .
O12 Ag2 O6 172.44(14) 2_675 2_666
O12 Ag2 O1W 75.64(15) 2_675 .
O6 Ag2 O1W 111.32(16) 2_666 .
O12 Ag2 Ag1 79.77(10) 2_675 .
O6 Ag2 Ag1 93.24(11) 2_666 .
O1W Ag2 Ag1 155.41(11) . .
N1 Ag3 O2 165.09(18) . .
N1 Ag3 O9 112.99(17) . 1_445
O2 Ag3 O9 81.52(12) . 1_445
O4 Ag3 O9 141.72(11) . 1_445
O4 Ag3 O2 76.31(12) . .
N1 Ag3 O4 89.53(18) . .
C5 Br1 Ag1 97.41(14) . .
O1 S1 O3 113.2(2) . .
O1 S1 O2 111.0(2) . .
O3 S1 O2 112.9(2) . .
O1 S1 C1 106.3(2) . .
O3 S1 C1 107.2(2) . .
O2 S1 C1 105.6(2) . .
O7 S2 O9 113.1(2) . .
O7 S2 O8 113.2(2) . .
O9 S2 O8 110.6(2) . .
O7 S2 C8 107.0(2) . .
O9 S2 C8 108.0(2) . .
O8 S2 C8 104.3(2) . .
H2N1 N2 H2N2 108(3) . .
H2N1 N2 H2N3 110(3) . .
H2N2 N2 H2N3 110(3) . .
H2N1 N2 H2N4 108(3) . .
H2N2 N2 H2N4 109(3) . .
H2N3 N2 H2N4 111(3) . .
S1 O2 Ag3 124.5(2) . .
Ag2 O1W H1W1 129(6) . .
Ag2 O1W H1W2 98(6) . .
H1W1 O1W H1W2 110(7) . .
S1 O3 Ag1 126.8(2) . 1_455
Ag3 N1 H1N1 109.5 . .
Ag3 N1 H1N2 109.5 . .
H1N1 N1 H1N2 109.5 . .
Ag3 N1 H1N3 109.5 . .
H1N1 N1 H1N3 109.5 . .
H1N2 N1 H1N3 109.5 . .
C2 O4 H4O 109.5 . .
C7 O5 Ag1 135.0(3) . 2_666
C7 O6 Ag2 115.9(3) . 2_666
S2 O8 Ag1 120.2(2) . .
S2 O9 Ag3 118.07(18) . 1_665
C13 O10 H10O 109.5 . .
C14 O11 Ag1 119.2(3) . 2_675
C14 O12 Ag2 133.7(3) . 2_675
C2 C1 C6 119.9(4) . .
C2 C1 S1 121.1(4) . .
C6 C1 S1 118.7(3) . .
O4 C2 C1 118.7(4) . .
O4 C2 C3 121.9(4) . .
C1 C2 C3 119.4(4) . .
C4 C3 C2 119.6(4) . .
C4 C3 C7 120.2(4) . .
C2 C3 C7 120.1(4) . .
C5 C4 C3 120.2(4) . .
C5 C4 H4 119.9 . .
C3 C4 H4 119.9 . .
C4 C5 C6 121.8(4) . .
C4 C5 Br1 119.8(4) . .
C6 C5 Br1 118.4(4) . .
C5 C6 C1 119.1(4) . .
C5 C6 H6 120.5 . .
C1 C6 H6 120.5 . .
O6 C7 O5 125.4(4) . .
O6 C7 C3 117.3(4) . .
O5 C7 C3 117.3(4) . .
C9 C8 C13 120.7(4) . .
C9 C8 S2 118.4(4) . .
C13 C8 S2 120.9(3) . .
C10 C9 C8 118.9(4) . .
C10 C9 H9 120.6 . .
C8 C9 H9 120.6 . .
C11 C10 C9 121.6(4) . .
C11 C10 Br2 120.5(4) . .
C9 C10 Br2 117.9(3) . .
C10 C11 C12 120.8(4) . .
C10 C11 H11 119.6 . .
C12 C11 H11 119.6 . .
C13 C12 C11 118.5(4) . .
C13 C12 C14 121.5(4) . .
C11 C12 C14 120.0(4) . .
O10 C13 C8 117.8(4) . .
O10 C13 C12 122.7(4) . .
C8 C13 C12 119.5(4) . .
O11 C14 O12 124.1(4) . .
O11 C14 C12 121.4(4) . .
O12 C14 C12 114.5(4) . .

loop_
_geom_bond_atom_site_label_1
_geom_bond_atom_site_label_2
_geom_bond_distance
_geom_bond_site_symmetry_2
Ag1 O5 2.337(3) 2_666
Ag1 O11 2.371(3) 2_675
Ag1 O8 2.480(4) .
Ag1 O3 2.523(4) 1_655
Ag1 Ag2 2.9033(9) .
Ag1 Br1 2.9978(10) .
Ag2 O12 2.129(3) 2_675
Ag2 O6 2.131(3) 2_666
Ag2 O1W 2.512(5) .
Ag3 N1 2.158(5) .
Ag3 O2 2.275(4) .
Ag3 O9 2.531(3) 1_445
Ag3 O4 2.773(4) .
Br1 C5 1.900(5) .
Br2 C10 1.907(4) .
S1 O1 1.445(4) .
S1 O3 1.446(4) .
S1 O2 1.455(4) .
S1 C1 1.762(5) .
S2 O7 1.444(3) .
S2 O9 1.456(4) .
S2 O8 1.461(3) .
S2 C8 1.778(5) .
N2 H2N1 0.90(3) .
N2 H2N2 0.89(2) .
N2 H2N3 0.88(2) .
N2 H2N4 0.89(3) .
O1W H1W1 0.85(4) .
O1W H1W2 0.85(7) .
O3 Ag1 2.523(4) 1_455
N1 H1N1 0.8900 .
N1 H1N2 0.8900 .
N1 H1N3 0.8900 .
O4 C2 1.353(5) .
O4 H4O 0.8200 .
O5 C7 1.270(6) .
O5 Ag1 2.337(3) 2_666
O6 C7 1.246(6) .
O6 Ag2 2.131(3) 2_666
O9 Ag3 2.531(3) 1_665
O10 C13 1.340(5) .
O10 H10O 0.8200 .
O11 C14 1.248(6) .
O11 Ag1 2.371(3) 2_675
O12 C14 1.276(6) .
O12 Ag2 2.129(3) 2_675
C1 C2 1.405(7) .
C1 C6 1.405(6) .
C2 C3 1.407(7) .
C3 C4 1.392(7) .
C3 C7 1.513(6) .
C4 C5 1.369(7) .
C4 H4 0.9300 .
C5 C6 1.379(7) .
C6 H6 0.9300 .
C8 C9 1.394(6) .
C8 C13 1.402(7) .
C9 C10 1.386(7) .
C9 H9 0.9300 .
C10 C11 1.354(7) .
C11 C12 1.412(7) .
C11 H11 0.9300 .
C12 C13 1.406(7) .
C12 C14 1.489(6) .

loop_
_geom_hbond_atom_site_label_D
_geom_hbond_atom_site_label_H
_geom_hbond_atom_site_label_A
_geom_hbond_distance_DH
_geom_hbond_distance_HA
_geom_hbond_distance_DA
_geom_hbond_angle_DHA
_geom_hbond_site_symmetry_A
O1W H1W2 O3 0.85(7) 2.42(6) 3.145(7) 144(8) .
N1 H1N2 O4 0.89 2.64 3.332(7) 134.7 2_566
N1 H1N3 O7 0.89 2.57 3.281(7) 137.0 2_666
O4 H4O O5 0.82 1.79 2.526(5) 147.9 .
O10 H10O O12 0.82 1.78 2.504(5) 145.8 .
O10 H10O O1W 0.82 2.53 3.145(6) 132.9 2_675
N2 H2N1 O8 0.90(3) 2.06(2) 2.865(5) 149(3) .
N2 H2N2 O11 0.89(2) 2.32(3) 2.892(6) 122(3) 2_675
N2 H2N2 O2 0.89(2) 2.40(3) 2.906(5) 116(3) 2_665
N2 H2N3 O1 0.88(2) 1.98(3) 2.861(6) 176(3) 1_655
N2 H2N4 O9 0.89(3) 2.09(2) 2.865(5) 145(3) 2_775
N2 H2N4 O10 0.89(3) 2.36(3) 3.045(6) 134(3) 2_775

loop_
_geom_torsion_atom_site_label_1
_geom_torsion_atom_site_label_2
_geom_torsion_atom_site_label_3
_geom_torsion_atom_site_label_4
_geom_torsion
_geom_torsion_site_symmetry_1
_geom_torsion_site_symmetry_4
O5 Ag1 Ag2 O12 -174.01(15) 2_666 2_675
O11 Ag1 Ag2 O12 5.01(16) 2_675 2_675
O8 Ag1 Ag2 O12 79.59(16) . 2_675
O3 Ag1 Ag2 O12 -165.6(3) 1_655 2_675
Br1 Ag1 Ag2 O12 -81.50(12) . 2_675
O5 Ag1 Ag2 O6 3.08(14) 2_666 2_666
O11 Ag1 Ag2 O6 -177.90(13) 2_675 2_666
O8 Ag1 Ag2 O6 -103.32(15) . 2_666
O3 Ag1 Ag2 O6 11.5(3) 1_655 2_666
Br1 Ag1 Ag2 O6 95.59(11) . 2_666
O5 Ag1 Ag2 O1W -174.2(3) 2_666 .
O11 Ag1 Ag2 O1W 4.8(3) 2_675 .
O8 Ag1 Ag2 O1W 79.4(3) . .
O3 Ag1 Ag2 O1W -165.8(4) 1_655 .
Br1 Ag1 Ag2 O1W -81.7(3) . .
O5 Ag1 Br1 C5 42.27(18) 2_666 .
O11 Ag1 Br1 C5 -110.30(18) 2_675 .
O8 Ag1 Br1 C5 -171.2(2) . .
O3 Ag1 Br1 C5 132.45(18) 1_655 .
Ag2 Ag1 Br1 C5 -27.77(15) . .
O1 S1 O2 Ag3 -172.6(2) . .
O3 S1 O2 Ag3 -44.2(3) . .
C1 S1 O2 Ag3 72.6(3) . .
N1 Ag3 O2 S1 -9.4(8) . .
O9 Ag3 O2 S1 -176.5(3) 1_445 .
O1 S1 O3 Ag1 68.1(3) . 1_455
O2 S1 O3 Ag1 -59.0(3) . 1_455
C1 S1 O3 Ag1 -175.0(3) . 1_455
O7 S2 O8 Ag1 60.1(3) . .
O9 S2 O8 Ag1 -171.74(19) . .
C8 S2 O8 Ag1 -55.8(3) . .
O5 Ag1 O8 S2 -43.9(3) 2_666 .
O11 Ag1 O8 S2 110.6(2) 2_675 .
O3 Ag1 O8 S2 -126.5(3) 1_655 .
Ag2 Ag1 O8 S2 34.7(3) . .
Br1 Ag1 O8 S2 172.86(9) . .
O7 S2 O9 Ag3 -29.7(3) . 1_665
O8 S2 O9 Ag3 -158.0(2) . 1_665
C8 S2 O9 Ag3 88.5(2) . 1_665
O1 S1 C1 C2 179.4(4) . .
O3 S1 C1 C2 58.0(4) . .
O2 S1 C1 C2 -62.7(4) . .
O1 S1 C1 C6 -6.7(4) . .
O3 S1 C1 C6 -128.0(4) . .
O2 S1 C1 C6 111.3(4) . .
C6 C1 C2 O4 177.7(4) . .
S1 C1 C2 O4 -8.4(6) . .
C6 C1 C2 C3 -2.3(6) . .
S1 C1 C2 C3 171.6(3) . .
O4 C2 C3 C4 -179.3(4) . .
C1 C2 C3 C4 0.7(6) . .
O4 C2 C3 C7 3.5(6) . .
C1 C2 C3 C7 -176.5(4) . .
C2 C3 C4 C5 1.8(7) . .
C7 C3 C4 C5 179.0(4) . .
C3 C4 C5 C6 -2.7(7) . .
C3 C4 C5 Br1 178.4(3) . .
Ag1 Br1 C5 C4 -85.2(4) . .
Ag1 Br1 C5 C6 95.9(3) . .
C4 C5 C6 C1 1.0(7) . .
Br1 C5 C6 C1 179.9(3) . .
C2 C1 C6 C5 1.5(7) . .
S1 C1 C6 C5 -172.5(3) . .
Ag2 O6 C7 O5 -6.2(6) 2_666 .
Ag2 O6 C7 C3 173.6(3) 2_666 .
Ag1 O5 C7 O6 2.1(8) 2_666 .
Ag1 O5 C7 C3 -177.6(3) 2_666 .
C4 C3 C7 O6 -5.2(7) . .
C2 C3 C7 O6 171.9(4) . .
C4 C3 C7 O5 174.6(4) . .
C2 C3 C7 O5 -8.3(6) . .
O7 S2 C8 C9 -8.3(4) . .
O9 S2 C8 C9 -130.3(4) . .
O8 S2 C8 C9 112.0(4) . .
O7 S2 C8 C13 174.0(4) . .
O9 S2 C8 C13 52.0(4) . .
O8 S2 C8 C13 -65.7(4) . .
C13 C8 C9 C10 -1.0(7) . .
S2 C8 C9 C10 -178.7(3) . .
C8 C9 C10 C11 -0.7(7) . .
C8 C9 C10 Br2 179.7(3) . .
C9 C10 C11 C12 1.1(7) . .
Br2 C10 C11 C12 -179.4(3) . .
C10 C11 C12 C13 0.3(7) . .
C10 C11 C12 C14 -178.7(4) . .
C9 C8 C13 O10 -178.2(4) . .
S2 C8 C13 O10 -0.6(6) . .
C9 C8 C13 C12 2.3(7) . .
S2 C8 C13 C12 179.9(3) . .
C11 C12 C13 O10 178.6(4) . .
C14 C12 C13 O10 -2.5(7) . .
C11 C12 C13 C8 -1.9(6) . .
C14 C12 C13 C8 177.0(4) . .
Ag1 O11 C14 O12 2.7(6) 2_675 .
Ag1 O11 C14 C12 -177.3(3) 2_675 .
Ag2 O12 C14 O11 -12.0(8) 2_675 .
Ag2 O12 C14 C12 168.0(3) 2_675 .
C13 C12 C14 O11 178.2(4) . .
C11 C12 C14 O11 -2.9(7) . .
C13 C12 C14 O12 -1.8(6) . .
C11 C12 C14 O12 177.1(4) . .
